data_2224593
loop_
_publ_author_name
'Gowda, B. Thimme'
'Foro, Sabine'
'Nirmala, P. G.'
'Fuess, Hartmut'

_publ_section_title
;
 <i>N</i>-(2-Chlorophenyl)-4-methylbenzenesulfonamide
;
_journal_coeditor_code CI2989
_journal_issue 1
_journal_name_full 'Acta Crystallographica Section E'
_journal_page_first o188
_journal_paper_doi 10.1107/S1600536809053756
_journal_volume 66
_journal_year 2010
_chemical_formula_iupac 'C13 H12 Cl N O2 S'
_chemical_formula_moiety 'C13 H12 Cl N O2 S'
_chemical_formula_sum 'C13 H12 Cl N O2 S'
_chemical_formula_weight 281.75
_chemical_name_systematic
;
<i>N</i>-(2-Chlorophenyl)-4-methylbenzenesulfonamide
;
_space_group_IT_number 14
_symmetry_cell_setting monoclinic
_symmetry_space_group_name_Hall '-P 2yn'
_symmetry_space_group_name_H-M 'P 1 21/n 1'
_atom_sites_solution_hydrogens geom
_atom_sites_solution_primary direct
_atom_sites_solution_secondary difmap
_audit_creation_method SHELXL-97
_cell_angle_alpha 90.00
_cell_angle_beta 99.384(8)
_cell_angle_gamma 90.00
_cell_formula_units_Z 4
_cell_length_a 8.6610(10)
_cell_length_b 9.9490(10)
_cell_length_c 15.5090(10)
_cell_measurement_reflns_used 25
_cell_measurement_temperature 299(2)
_cell_measurement_theta_max 21.31
_cell_measurement_theta_min 6.31
_cell_volume 1318.5(2)
_computing_cell_refinement 'CAD-4-PC (Enraf--Nonius, 1996)'
_computing_data_collection 'CAD-4-PC (Enraf--Nonius, 1996)'
_computing_data_reduction 'REDU4 (Stoe & Cie, 1987)'
_computing_molecular_graphics 'PLATON (Spek, 2009)'
_computing_publication_material 'SHELXL97 (Sheldrick, 2008)'
_computing_structure_refinement 'SHELXL97 (Sheldrick, 2008)'
_computing_structure_solution 'SHELXS97 (Sheldrick, 2008)'
_diffrn_ambient_temperature 299(2)
_diffrn_measured_fraction_theta_full 0.992
_diffrn_measured_fraction_theta_max 0.992
_diffrn_measurement_device_type 'Enraf--Nonius CAD-4'
_diffrn_measurement_method \w/2\q
_diffrn_radiation_monochromator graphite
_diffrn_radiation_source 'fine-focus sealed tube'
_diffrn_radiation_type CuK\a
_diffrn_radiation_wavelength 1.54180
_diffrn_reflns_av_R_equivalents 0.0285
_diffrn_reflns_av_sigmaI/netI 0.0370
_diffrn_reflns_limit_h_max 2
_diffrn_reflns_limit_h_min -10
_diffrn_reflns_limit_k_max 0
_diffrn_reflns_limit_k_min -11
_diffrn_reflns_limit_l_max 18
_diffrn_reflns_limit_l_min -18
_diffrn_reflns_number 3151
_diffrn_reflns_theta_full 67.51
_diffrn_reflns_theta_max 67.51
_diffrn_reflns_theta_min 5.30
_diffrn_standards_decay_% 1.6
_diffrn_standards_interval_time 120
_diffrn_standards_number 3
_exptl_absorpt_coefficient_mu 3.995
_exptl_absorpt_correction_T_max 0.7405
_exptl_absorpt_correction_T_min 0.2400
_exptl_absorpt_correction_type psi-scan
_exptl_absorpt_process_details '(North <i>et al.</i>,  1968)'
_exptl_crystal_colour colourless
_exptl_crystal_density_diffrn 1.419
_exptl_crystal_density_method 'not measured'
_exptl_crystal_description Needle
_exptl_crystal_F_000 584
_exptl_crystal_size_max 0.50
_exptl_crystal_size_mid 0.13
_exptl_crystal_size_min 0.08
_refine_diff_density_max 0.264
_refine_diff_density_min -0.323
_refine_ls_extinction_coef 0.0074(7)
_refine_ls_extinction_expression Fc^*^=kFc[1+0.001xFc^2^\l^3^/sin(2\q)]^-1/4^
_refine_ls_extinction_method 'SHELXL97 (Sheldrick, 2008)'
_refine_ls_goodness_of_fit_ref 1.028
_refine_ls_hydrogen_treatment mixed
_refine_ls_matrix_type full
_refine_ls_number_parameters 168
_refine_ls_number_reflns 2351
_refine_ls_number_restraints 0
_refine_ls_restrained_S_all 1.028
_refine_ls_R_factor_all 0.0605
_refine_ls_R_factor_gt 0.0393
_refine_ls_shift/su_max 0.003
_refine_ls_shift/su_mean 0.000
_refine_ls_structure_factor_coef Fsqd
_refine_ls_weighting_details 'calc w=1/[\s^2^(Fo^2^)+(0.0678P)^2^+0.203P] where P=(Fo^2^+2Fc^2^)/3'
_refine_ls_weighting_scheme calc
_refine_ls_wR_factor_gt 0.1056
_refine_ls_wR_factor_ref 0.1165
_reflns_number_gt 1792
_reflns_number_total 2351
_reflns_threshold_expression I>2\s(I)
_cod_data_source_file ci2989.cif
_cod_data_source_block I
_cod_depositor_comments
;
The following automatic conversions were performed:
'_symmetry_cell_setting' value 'Monoclinic' changed to 'monoclinic'
according to '/home/saulius/struct/CIF-dictionaries/cif_core.dic'
dictionary named 'cif_core.dic' version 2.4.1 from 2010-06-29.

Automatic conversion script
Id: cif_fix_enum 1527 2010-12-29 10:47:43Z saulius 

The following automatic conversions were performed:

'_symmetry_cell_setting' value 'Monoclinic' changed to 'monoclinic'
according to /home/saulius/struct/CIF-dictionaries/cif_core.dic
dictionary named 'cif_core.dic' version 2.4.1 from 2010-06-29.

Automatic conversion script
Id: cif_fix_values 1715 2011-07-08 13:25:40Z adriana 
;
_cod_original_sg_symbol_H-M 'P 21/n'
_cod_database_code 2224593
_cod_database_fobs_code 2224593

loop_
_symmetry_equiv_pos_as_xyz
'x, y, z'
'-x+1/2, y+1/2, -z+1/2'
'-x, -y, -z'
'x-1/2, -y-1/2, z-1/2'

loop_
_atom_site_type_symbol
_atom_site_label
_atom_site_fract_x
_atom_site_fract_y
_atom_site_fract_z
_atom_site_U_iso_or_equiv
_atom_site_adp_type
_atom_site_calc_flag
_atom_site_refinement_flags
_atom_site_occupancy
_atom_site_disorder_assembly
_atom_site_disorder_group
Cl Cl1 0.61691(9) -0.13179(7) 0.05985(5) 0.0700(3) Uani d . 1 . .
S S1 1.00511(7) 0.16393(6) 0.10719(4) 0.0503(2) Uani d . 1 . .
O O1 1.0698(2) 0.2235(2) 0.18850(12) 0.0636(5) Uani d . 1 . .
O O2 1.1070(2) 0.0996(2) 0.05640(13) 0.0656(5) Uani d . 1 . .
N N1 0.8841(2) 0.0448(2) 0.12574(15) 0.0521(5) Uani d . 1 . .
H H1N 0.867(3) -0.009(3) 0.0838(19) 0.062 Uiso d . 1 . .
C C1 0.8918(3) 0.2840(2) 0.04327(15) 0.0471(6) Uani d . 1 . .
C C2 0.8224(3) 0.2501(3) -0.04057(16) 0.0574(7) Uani d . 1 . .
H H2 0.8376 0.1651 -0.0627 0.069 Uiso calc R 1 . .
C C3 0.7314(4) 0.3424(3) -0.09075(19) 0.0626(7) Uani d . 1 . .
H H3 0.6840 0.3189 -0.1469 0.075 Uiso calc R 1 . .
C C4 0.7084(4) 0.4705(3) -0.0596(2) 0.0669(8) Uani d . 1 . .
C C5 0.7801(4) 0.5015(3) 0.0238(2) 0.0827(10) Uani d . 1 . .
H H5 0.7666 0.5868 0.0459 0.099 Uiso calc R 1 . .
C C6 0.8711(4) 0.4099(3) 0.07551(19) 0.0691(8) Uani d . 1 . .
H H6 0.9182 0.4331 0.1318 0.083 Uiso calc R 1 . .
C C7 0.7485(3) 0.0701(2) 0.16324(15) 0.0460(5) Uani d . 1 . .
C C8 0.6155(3) -0.0057(2) 0.13720(15) 0.0505(6) Uani d . 1 . .
C C9 0.4813(3) 0.0161(3) 0.17153(18) 0.0641(7) Uani d . 1 . .
H H9 0.3933 -0.0368 0.1538 0.077 Uiso calc R 1 . .
C C10 0.4771(4) 0.1159(3) 0.23198(19) 0.0688(8) Uani d . 1 . .
H H10 0.3854 0.1333 0.2539 0.083 Uiso calc R 1 . .
C C11 0.6092(4) 0.1897(3) 0.25992(19) 0.0660(7) Uani d . 1 . .
H H11 0.6073 0.2561 0.3019 0.079 Uiso calc R 1 . .
C C12 0.7438(4) 0.1671(3) 0.22683(17) 0.0597(7) Uani d . 1 . .
H H12 0.8329 0.2173 0.2472 0.072 Uiso calc R 1 . .
C C13 0.6086(5) 0.5708(4) -0.1163(3) 0.1005(12) Uani d . 1 . .
H H13A 0.5015 0.5415 -0.1254 0.121 Uiso calc R 1 . .
H H13B 0.6440 0.5777 -0.1717 0.121 Uiso calc R 1 . .
H H13C 0.6166 0.6569 -0.0881 0.121 Uiso calc R 1 . .

loop_
_atom_site_aniso_label
_atom_site_aniso_U_11
_atom_site_aniso_U_22
_atom_site_aniso_U_33
_atom_site_aniso_U_12
_atom_site_aniso_U_13
_atom_site_aniso_U_23
Cl1 0.0684(5) 0.0636(4) 0.0769(5) -0.0086(3) 0.0080(4) -0.0160(3)
S1 0.0432(3) 0.0513(4) 0.0539(4) -0.0004(3) 0.0003(2) -0.0079(3)
O1 0.0575(11) 0.0704(13) 0.0567(11) -0.0045(9) -0.0093(8) -0.0096(9)
O2 0.0466(10) 0.0718(12) 0.0789(13) 0.0026(9) 0.0112(9) -0.0164(11)
N1 0.0515(11) 0.0439(12) 0.0604(13) 0.0025(9) 0.0078(10) -0.0039(9)
C1 0.0456(12) 0.0466(13) 0.0480(13) -0.0063(10) 0.0048(10) -0.0050(10)
C2 0.0664(17) 0.0524(15) 0.0499(14) -0.0071(13) -0.0012(12) -0.0088(11)
C3 0.0664(17) 0.0697(18) 0.0486(14) -0.0134(14) 0.0001(12) 0.0021(13)
C4 0.0685(18) 0.0590(17) 0.0723(19) -0.0021(14) 0.0087(15) 0.0189(14)
C5 0.116(3) 0.0499(17) 0.076(2) 0.0135(18) -0.0039(18) -0.0046(15)
C6 0.091(2) 0.0537(16) 0.0577(16) 0.0036(15) -0.0025(15) -0.0152(13)
C7 0.0493(13) 0.0429(12) 0.0446(12) 0.0071(10) 0.0038(10) 0.0078(10)
C8 0.0556(14) 0.0453(13) 0.0479(13) 0.0042(11) 0.0003(11) 0.0054(11)
C9 0.0512(15) 0.078(2) 0.0612(16) -0.0008(14) 0.0050(12) 0.0063(15)
C10 0.0616(17) 0.086(2) 0.0607(17) 0.0153(16) 0.0168(14) 0.0080(16)
C11 0.078(2) 0.0641(17) 0.0570(16) 0.0117(15) 0.0133(14) -0.0037(14)
C12 0.0629(16) 0.0589(16) 0.0566(16) -0.0002(13) 0.0076(13) -0.0083(13)
C13 0.107(3) 0.085(3) 0.102(3) 0.011(2) -0.005(2) 0.034(2)

loop_
_atom_type_symbol
_atom_type_description
_atom_type_scat_dispersion_real
_atom_type_scat_dispersion_imag
_atom_type_scat_source
C C 0.0181 0.0091 'International Tables Vol C Tables 4.2.6.8 and 6.1.1.4'
H H 0.0000 0.0000 'International Tables Vol C Tables 4.2.6.8 and 6.1.1.4'
Cl Cl 0.3639 0.7018 'International Tables Vol C Tables 4.2.6.8 and 6.1.1.4'
N N 0.0311 0.0180 'International Tables Vol C Tables 4.2.6.8 and 6.1.1.4'
O O 0.0492 0.0322 'International Tables Vol C Tables 4.2.6.8 and 6.1.1.4'
S S 0.3331 0.5567 'International Tables Vol C Tables 4.2.6.8 and 6.1.1.4'

loop_
_geom_angle_atom_site_label_1
_geom_angle_atom_site_label_2
_geom_angle_atom_site_label_3
_geom_angle_site_symmetry_1
_geom_angle_site_symmetry_3
_geom_angle
_geom_angle_publ_flag
O1 S1 O2 . . 119.12(12) ?
O1 S1 N1 . . 108.46(12) ?
O2 S1 N1 . . 104.08(12) ?
O1 S1 C1 . . 108.75(12) ?
O2 S1 C1 . . 109.52(12) ?
N1 S1 C1 . . 106.12(11) ?
C7 N1 S1 . . 122.74(17) ?
C7 N1 H1N . . 112(2) ?
S1 N1 H1N . . 111(2) ?
C6 C1 C2 . . 120.2(3) ?
C6 C1 S1 . . 120.8(2) ?
C2 C1 S1 . . 119.0(2) ?
C3 C2 C1 . . 119.5(3) ?
C3 C2 H2 . . 120.2 ?
C1 C2 H2 . . 120.2 ?
C2 C3 C4 . . 121.4(3) ?
C2 C3 H3 . . 119.3 ?
C4 C3 H3 . . 119.3 ?
C5 C4 C3 . . 117.7(3) ?
C5 C4 C13 . . 121.9(3) ?
C3 C4 C13 . . 120.4(3) ?
C6 C5 C4 . . 121.9(3) ?
C6 C5 H5 . . 119.1 ?
C4 C5 H5 . . 119.1 ?
C1 C6 C5 . . 119.3(3) ?
C1 C6 H6 . . 120.3 ?
C5 C6 H6 . . 120.3 ?
C8 C7 C12 . . 118.0(2) ?
C8 C7 N1 . . 119.4(2) ?
C12 C7 N1 . . 122.6(2) ?
C9 C8 C7 . . 121.3(2) ?
C9 C8 Cl1 . . 118.9(2) ?
C7 C8 Cl1 . . 119.8(2) ?
C10 C9 C8 . . 119.9(3) ?
C10 C9 H9 . . 120.1 ?
C8 C9 H9 . . 120.1 ?
C11 C10 C9 . . 119.5(3) ?
C11 C10 H10 . . 120.3 ?
C9 C10 H10 . . 120.3 ?
C12 C11 C10 . . 120.8(3) ?
C12 C11 H11 . . 119.6 ?
C10 C11 H11 . . 119.6 ?
C11 C12 C7 . . 120.5(3) ?
C11 C12 H12 . . 119.7 ?
C7 C12 H12 . . 119.7 ?
C4 C13 H13A . . 109.5 ?
C4 C13 H13B . . 109.5 ?
H13A C13 H13B . . 109.5 ?
C4 C13 H13C . . 109.5 ?
H13A C13 H13C . . 109.5 ?
H13B C13 H13C . . 109.5 ?

loop_
_geom_bond_atom_site_label_1
_geom_bond_atom_site_label_2
_geom_bond_site_symmetry_2
_geom_bond_distance
_geom_bond_publ_flag
Cl1 C8 . 1.737(3) ?
S1 O1 . 1.4233(18) ?
S1 O2 . 1.4266(19) ?
S1 N1 . 1.639(2) ?
S1 C1 . 1.748(3) ?
N1 C7 . 1.415(3) ?
N1 H1N . 0.83(3) ?
C1 C6 . 1.371(4) ?
C1 C2 . 1.382(3) ?
C2 C3 . 1.368(4) ?
C2 H2 . 0.93 ?
C3 C4 . 1.388(4) ?
C3 H3 . 0.93 ?
C4 C5 . 1.376(4) ?
C4 C13 . 1.506(4) ?
C5 C6 . 1.374(4) ?
C5 H5 . 0.93 ?
C6 H6 . 0.93 ?
C7 C8 . 1.381(3) ?
C7 C12 . 1.385(3) ?
C8 C9 . 1.373(4) ?
C9 C10 . 1.370(4) ?
C9 H9 . 0.93 ?
C10 C11 . 1.369(4) ?
C10 H10 . 0.93 ?
C11 C12 . 1.367(4) ?
C11 H11 . 0.93 ?
C12 H12 . 0.93 ?
C13 H13A . 0.96 ?
C13 H13B . 0.96 ?
C13 H13C . 0.96 ?

loop_
_geom_hbond_atom_site_label_D
_geom_hbond_atom_site_label_H
_geom_hbond_atom_site_label_A
_geom_hbond_site_symmetry_A
_geom_hbond_distance_DH
_geom_hbond_distance_HA
_geom_hbond_distance_DA
_geom_hbond_angle_DHA
N1 H1N O2 3_755 0.83(3) 2.40(3) 3.181(3) 156(3)
N1 H1N Cl1 . 0.83(3) 2.46(3) 2.952(2) 119(2)

loop_
_geom_torsion_atom_site_label_1
_geom_torsion_atom_site_label_2
_geom_torsion_atom_site_label_3
_geom_torsion_atom_site_label_4
_geom_torsion_site_symmetry_1
_geom_torsion_site_symmetry_2
_geom_torsion_site_symmetry_3
_geom_torsion_site_symmetry_4
_geom_torsion
_geom_torsion_publ_flag
O1 S1 N1 C7 . . . . 61.9(2) ?
O2 S1 N1 C7 . . . . -170.36(19) ?
C1 S1 N1 C7 . . . . -54.8(2) ?
O1 S1 C1 C6 . . . . -3.0(3) ?
O2 S1 C1 C6 . . . . -134.7(2) ?
N1 S1 C1 C6 . . . . 113.5(2) ?
O1 S1 C1 C2 . . . . 177.2(2) ?
O2 S1 C1 C2 . . . . 45.5(2) ?
N1 S1 C1 C2 . . . . -66.3(2) ?
C6 C1 C2 C3 . . . . -0.8(4) ?
S1 C1 C2 C3 . . . . 179.0(2) ?
C1 C2 C3 C4 . . . . 0.7(4) ?
C2 C3 C4 C5 . . . . -0.2(5) ?
C2 C3 C4 C13 . . . . 179.6(3) ?
C3 C4 C5 C6 . . . . -0.3(5) ?
C13 C4 C5 C6 . . . . 180.0(3) ?
C2 C1 C6 C5 . . . . 0.4(4) ?
S1 C1 C6 C5 . . . . -179.4(3) ?
C4 C5 C6 C1 . . . . 0.2(5) ?
S1 N1 C7 C8 . . . . 145.7(2) ?
S1 N1 C7 C12 . . . . -35.5(3) ?
C12 C7 C8 C9 . . . . 1.5(4) ?
N1 C7 C8 C9 . . . . -179.6(2) ?
C12 C7 C8 Cl1 . . . . -178.24(19) ?
N1 C7 C8 Cl1 . . . . 0.6(3) ?
C7 C8 C9 C10 . . . . 0.9(4) ?
Cl1 C8 C9 C10 . . . . -179.4(2) ?
C8 C9 C10 C11 . . . . -2.4(4) ?
C9 C10 C11 C12 . . . . 1.5(5) ?
C10 C11 C12 C7 . . . . 1.0(4) ?
C8 C7 C12 C11 . . . . -2.5(4) ?
N1 C7 C12 C11 . . . . 178.7(2) ?

loop_
_cod_related_entry_id
_cod_related_entry_database
_cod_related_entry_code
1 ChemSpider 72945
